data_4517043
loop_
_publ_author_name
'Braga, Dario'
'd&#x2019;Agostino, Simone'
'Grepioni, Fabrizia'

_publ_section_title
;
 Co-Crystals and Salts Obtained from Dinitrogen Bases and
 1,2,3,4-Cyclobutane Tetracarboxylic Acid and the Use of the Latter As a
 Template for Solid-State Photocyclization Reactions
;
_journal_issue 10
_journal_name_full 'Crystal Growth &amp; Design'
_journal_page_first 4880
_journal_paper_doi 10.1021/cg300716q
_journal_volume 12
_journal_year 2012
_chemical_formula_sum 'C17 H17 N2 O4.5'
_chemical_formula_weight 321.33
_space_group_IT_number 2
_space_group_name_Hall '-P 1'
_space_group_name_H-M_alt 'P -1'
_symmetry_cell_setting triclinic
_symmetry_space_group_name_H-M 'P -1'
_atom_sites_solution_hydrogens geom
_atom_sites_solution_primary direct
_atom_sites_solution_secondary difmap
_audit_creation_method SHELXL-97
_cell_angle_alpha 86.743(7)
_cell_angle_beta 76.427(7)
_cell_angle_gamma 64.585(8)
_cell_formula_units_Z 4
_cell_length_a 10.4956(9)
_cell_length_b 11.1647(8)
_cell_length_c 18.1760(16)
_cell_measurement_temperature 293(2)
_cell_volume 1867.7(3)
_computing_structure_refinement 'SHELXL-97 (Sheldrick, 1997)'
_computing_structure_solution 'SHELXS-97 (Sheldrick, 1990)'
_diffrn_ambient_temperature 293(2)
_diffrn_measured_fraction_theta_full 0.998
_diffrn_measured_fraction_theta_max 0.815
_diffrn_radiation_monochromator graphite
_diffrn_radiation_source 'fine-focus sealed tube'
_diffrn_radiation_type MoK\a
_diffrn_radiation_wavelength 0.71073
_diffrn_reflns_av_R_equivalents 0.0441
_diffrn_reflns_av_sigmaI/netI 0.1246
_diffrn_reflns_limit_h_max 12
_diffrn_reflns_limit_h_min -13
_diffrn_reflns_limit_k_max 14
_diffrn_reflns_limit_k_min -14
_diffrn_reflns_limit_l_max 24
_diffrn_reflns_limit_l_min -14
_diffrn_reflns_number 15943
_diffrn_reflns_theta_full 25.00
_diffrn_reflns_theta_max 29.50
_diffrn_reflns_theta_min 2.72
_exptl_absorpt_coefficient_mu 0.084
_exptl_absorpt_correction_type none
_exptl_crystal_density_diffrn 1.143
_exptl_crystal_density_method 'not measured'
_exptl_crystal_F_000 676
_exptl_crystal_size_max 0.13
_exptl_crystal_size_mid 0.10
_exptl_crystal_size_min 0.08
_refine_diff_density_max 0.982
_refine_diff_density_min -0.339
_refine_diff_density_rms 0.125
_refine_ls_extinction_method none
_refine_ls_goodness_of_fit_ref 1.141
_refine_ls_hydrogen_treatment mixed
_refine_ls_matrix_type full
_refine_ls_number_parameters 434
_refine_ls_number_reflns 8493
_refine_ls_number_restraints 6
_refine_ls_restrained_S_all 1.143
_refine_ls_R_factor_all 0.2511
_refine_ls_R_factor_gt 0.1307
_refine_ls_shift/su_max 0.020
_refine_ls_shift/su_mean 0.009
_refine_ls_structure_factor_coef Fsqd
_refine_ls_weighting_details 'calc w=1/[\s^2^(Fo^2^)+(0.2000P)^2^+0.0000P] where P=(Fo^2^+2Fc^2^)/3'
_refine_ls_weighting_scheme calc
_refine_ls_wR_factor_gt 0.3344
_refine_ls_wR_factor_ref 0.4257
_reflns_number_gt 3400
_reflns_number_total 8493
_reflns_threshold_expression >2sigma(I)
_cod_data_source_file 1-2-3abc-4-5-6.CIF
_cod_data_source_block 6
_cod_depositor_comments
;
The following automatic conversions were performed:

data item '_symmetry_cell_setting' value 'Triclinic' was changed to
'triclinic' in accordance with the
/home/saulius/struct/COD-crude-data/automatic-downloads/DataCite-retrospective/ACS/depositions/lib/dictionaries/cif_core.dic
dictionary named 'cif_core.dic' version 2.4.2 last updated on
2011-04-26.

Automatic conversion script
Id: cif_fix_values 6909 2019-04-08 15:41:33Z antanas 
;
_cod_original_sg_symbol_H-M P-1
_cod_original_formula_sum 'C17 H17 N2 O4.50'
_cod_database_code 4517043

loop_
_symmetry_equiv_pos_as_xyz
'x, y, z'
'-x, -y, -z'

loop_
_atom_site_label
_atom_site_type_symbol
_atom_site_fract_x
_atom_site_fract_y
_atom_site_fract_z
_atom_site_U_iso_or_equiv
_atom_site_adp_type
_atom_site_occupancy
_atom_site_symmetry_multiplicity
_atom_site_calc_flag
_atom_site_refinement_flags
O1Q O 0.0717(14) 0.4395(12) 0.7609(8) 0.117(4) Uiso 0.50 1 d PD
H1Q H 0.0284 0.4670 0.7269 0.176 Uiso 0.50 1 calc PR
C1Q C 0.171(3) 0.315(2) 0.7429(16) 0.217(13) Uiso 0.50 1 d PD
H1Q1 H 0.2675 0.3062 0.7419 0.260 Uiso 0.50 1 calc PR
H1Q2 H 0.1700 0.2837 0.6945 0.260 Uiso 0.50 1 calc PR
C2Q C 0.120(3) 0.247(2) 0.8063(16) 0.191(11) Uiso 0.50 1 d PD
H2Q1 H 0.1975 0.1629 0.8112 0.287 Uiso 0.50 1 calc PR
H2Q2 H 0.0409 0.2323 0.7967 0.287 Uiso 0.50 1 calc PR
H2Q3 H 0.0867 0.3003 0.8524 0.287 Uiso 0.50 1 calc PR
C1E C 0.5159(11) 0.4251(10) 0.7319(6) 0.051(3) Uiso 0.50 1 d PD
H1E1 H 0.5823 0.4497 0.7484 0.077 Uiso 0.50 1 calc PR
H1E2 H 0.4487 0.4160 0.7754 0.077 Uiso 0.50 1 calc PR
H1E3 H 0.4637 0.4925 0.7011 0.077 Uiso 0.50 1 calc PR
C2E C 0.596(2) 0.2990(17) 0.6878(12) 0.135(7) Uiso 0.50 1 d PD
H2E1 H 0.5340 0.2547 0.6897 0.162 Uiso 0.50 1 calc PR
H2E2 H 0.6297 0.3147 0.6353 0.162 Uiso 0.50 1 calc PR
O1E O 0.713(2) 0.2207(18) 0.7169(13) 0.215(8) Uiso 0.50 1 d PD
H1E H 0.7508 0.1459 0.6965 0.322 Uiso 0.50 1 calc PR
C1 C 0.0602(6) 0.8762(5) 0.7311(3) 0.0427(12) Uani 1 1 d .
H1 H -0.0444 0.9282 0.7365 0.051 Uiso 1 1 calc R
C2 C 0.1060(5) 0.7237(4) 0.7385(3) 0.0393(12) Uani 1 1 d .
H2 H 0.0217 0.7090 0.7654 0.047 Uiso 1 1 calc R
C3 C 0.1924(6) 0.7243(5) 0.7938(3) 0.0405(12) Uani 1 1 d .
H3 H 0.2926 0.7013 0.7660 0.049 Uiso 1 1 calc R
C4 C 0.1102(6) 0.8763(5) 0.8044(3) 0.0462(13) Uani 1 1 d .
H4 H 0.1757 0.9194 0.7988 0.055 Uiso 1 1 calc R
C5 C -0.0159(7) 0.9323(6) 0.8723(3) 0.0625(17) Uani 1 1 d .
C6 C 0.1949(6) 0.6394(6) 0.8625(3) 0.0512(14) Uani 1 1 d .
C7 C 0.1514(7) 0.9085(5) 0.6625(3) 0.0497(14) Uani 1 1 d .
C8 C 0.1795(6) 0.6353(5) 0.6663(3) 0.0475(13) Uani 1 1 d .
O1 O 0.0950(7) 0.9407(8) 0.6061(3) 0.121(3) Uani 1 1 d .
H1A H 0.154(12) 0.948(11) 0.570(7) 0.182 Uiso 1 1 calc .
O2 O -0.0491(8) 1.0383(6) 0.9012(4) 0.150(3) Uani 1 1 d .
O3 O -0.0839(5) 0.8627(5) 0.8946(3) 0.0863(18) Uani 1 1 d .
H3A H -0.141(10) 0.894(9) 0.936(5) 0.129 Uiso 1 1 calc .
O4 O 0.3068(5) 0.5668(5) 0.6493(3) 0.0908(17) Uani 1 1 d .
O5 O 0.2467(6) 0.6739(4) 0.9126(2) 0.0772(14) Uani 1 1 d .
H5 H 0.2385 0.6333 0.9511 0.116 Uiso 1 1 calc R
O6 O 0.2722(5) 0.8965(6) 0.6602(3) 0.0957(17) Uani 1 1 d .
O7 O 0.0909(5) 0.6459(5) 0.6257(3) 0.0917(18) Uani 1 1 d .
H7 H 0.136(10) 0.618(9) 0.582(6) 0.138 Uiso 1 1 calc .
O8 O 0.1575(5) 0.5511(4) 0.8690(2) 0.0706(13) Uani 1 1 d .
C9 C -0.3711(5) 0.8567(5) 0.7841(3) 0.0405(12) Uani 1 1 d .
H9 H -0.3029 0.8974 0.7739 0.049 Uiso 1 1 calc R
C10 C -0.2898(6) 0.7005(4) 0.7723(3) 0.0387(12) Uani 1 1 d .
H10 H -0.1908 0.6769 0.7425 0.046 Uiso 1 1 calc R
C11 C -0.3834(5) 0.7058(4) 0.7182(3) 0.0361(11) Uani 1 1 d .
H11 H -0.4653 0.6887 0.7465 0.043 Uiso 1 1 calc R
C12 C -0.4348(5) 0.8594(5) 0.7137(3) 0.0391(12) Uani 1 1 d .
H12 H -0.5409 0.9070 0.7261 0.047 Uiso 1 1 calc R
C13 C -0.2816(6) 0.6165(5) 0.8397(3) 0.0411(12) Uani 1 1 d .
C14 C -0.4879(6) 0.9171(5) 0.8554(3) 0.0430(13) Uani 1 1 d .
C15 C -0.5049(7) 1.0322(5) 0.8882(3) 0.0653(19) Uani 1 1 d .
H15 H -0.4416 1.0702 0.8682 0.078 Uiso 1 1 calc R
C16 C -0.5866(6) 0.8667(5) 0.8880(3) 0.0498(14) Uani 1 1 d .
H16 H -0.5798 0.7890 0.8678 0.060 Uiso 1 1 calc R
C17 C -0.6151(8) 1.0907(7) 0.9500(4) 0.082(2) Uani 1 1 d .
H17 H -0.6246 1.1689 0.9712 0.099 Uiso 1 1 calc R
C18 C -0.6942(6) 0.9318(6) 0.9502(3) 0.0568(16) Uani 1 1 d .
H18 H -0.7598 0.8965 0.9711 0.068 Uiso 1 1 calc R
C19 C -0.2139(6) 0.6294(5) 0.8935(3) 0.0516(14) Uani 1 1 d .
H19 H -0.1741 0.6904 0.8878 0.062 Uiso 1 1 calc R
C20 C -0.3375(7) 0.5234(6) 0.8513(3) 0.0632(17) Uani 1 1 d .
H20 H -0.3845 0.5112 0.8169 0.076 Uiso 1 1 calc R
C21 C -0.3230(9) 0.4487(7) 0.9145(4) 0.081(2) Uani 1 1 d .
H21 H -0.3593 0.3851 0.9206 0.098 Uiso 1 1 calc R
C22 C -0.2054(7) 0.5514(6) 0.9560(3) 0.0613(16) Uani 1 1 d .
H22 H -0.1595 0.5619 0.9914 0.074 Uiso 1 1 calc R
C23 C -0.3165(5) 0.6209(5) 0.6448(3) 0.0410(12) Uani 1 1 d .
C24 C -0.1786(7) 0.5251(6) 0.6271(3) 0.0649(17) Uani 1 1 d .
H24 H -0.1196 0.5073 0.6611 0.078 Uiso 1 1 calc R
C25 C -0.3977(6) 0.6397(6) 0.5915(3) 0.0544(15) Uani 1 1 d .
H25 H -0.4933 0.7039 0.6014 0.065 Uiso 1 1 calc R
C26 C -0.1256(7) 0.4539(7) 0.5582(4) 0.076(2) Uani 1 1 d .
H26 H -0.0308 0.3883 0.5472 0.091 Uiso 1 1 calc R
C27 C -0.3398(7) 0.5656(6) 0.5246(3) 0.0669(17) Uani 1 1 d .
H27 H -0.3978 0.5793 0.4905 0.080 Uiso 1 1 calc R
C28 C -0.3678(6) 0.9086(5) 0.6434(3) 0.0462(13) Uani 1 1 d .
C29 C -0.4528(7) 1.0036(7) 0.6025(4) 0.0715(19) Uani 1 1 d .
H29 H -0.5534 1.0377 0.6178 0.086 Uiso 1 1 calc R
C30 C -0.2184(6) 0.8634(6) 0.6168(3) 0.0605(16) Uani 1 1 d .
H30 H -0.1559 0.8002 0.6429 0.073 Uiso 1 1 calc R
C31 C -0.1633(7) 0.9111(6) 0.5528(3) 0.0653(17) Uani 1 1 d .
H31 H -0.0631 0.8771 0.5355 0.078 Uiso 1 1 calc R
C32 C -0.3886(9) 1.0485(8) 0.5386(5) 0.091(2) Uani 1 1 d .
H32 H -0.4485 1.1128 0.5117 0.110 Uiso 1 1 calc R
N1 N -0.2598(6) 0.4623(5) 0.9676(3) 0.0713(15) Uani 1 1 d .
N2 N -0.7097(5) 1.0426(5) 0.9820(3) 0.0664(15) Uani 1 1 d .
N3 N -0.2472(7) 1.0052(6) 0.5136(3) 0.0849(19) Uani 1 1 d .
N4 N -0.2042(6) 0.4752(5) 0.5070(3) 0.0749(16) Uani 1 1 d .

loop_
_atom_site_aniso_label
_atom_site_aniso_U_11
_atom_site_aniso_U_22
_atom_site_aniso_U_33
_atom_site_aniso_U_23
_atom_site_aniso_U_13
_atom_site_aniso_U_12
C1 0.041(3) 0.048(3) 0.028(3) 0.005(2) -0.001(2) -0.013(2)
C2 0.037(3) 0.045(3) 0.031(3) 0.000(2) -0.004(2) -0.014(2)
C3 0.047(3) 0.047(3) 0.027(3) 0.005(2) -0.006(2) -0.021(2)
C4 0.057(3) 0.052(3) 0.032(3) 0.006(2) -0.003(2) -0.030(3)
C5 0.092(5) 0.053(3) 0.034(3) -0.008(3) 0.011(3) -0.035(3)
C6 0.070(4) 0.058(3) 0.035(3) 0.008(3) -0.016(3) -0.035(3)
C7 0.052(4) 0.063(3) 0.034(3) 0.016(3) -0.009(3) -0.026(3)
C8 0.041(3) 0.060(3) 0.035(3) -0.002(3) -0.009(3) -0.015(3)
O1 0.114(5) 0.242(7) 0.061(4) 0.080(4) -0.047(3) -0.121(5)
O2 0.215(7) 0.100(4) 0.107(5) -0.055(4) 0.087(5) -0.097(5)
O3 0.095(4) 0.080(3) 0.072(3) -0.037(3) 0.045(3) -0.055(3)
O4 0.054(3) 0.126(4) 0.059(3) -0.039(3) -0.010(2) -0.004(3)
O5 0.138(4) 0.092(3) 0.049(3) 0.039(2) -0.052(3) -0.081(3)
O6 0.071(3) 0.159(5) 0.060(3) 0.046(3) -0.012(3) -0.059(3)
O7 0.069(3) 0.112(4) 0.061(3) -0.050(3) -0.026(3) 0.003(3)
O8 0.113(4) 0.078(3) 0.055(3) 0.026(2) -0.039(3) -0.066(3)
C9 0.052(3) 0.045(3) 0.026(3) 0.002(2) 0.002(2) -0.028(2)
C10 0.049(3) 0.043(3) 0.025(3) 0.004(2) -0.004(2) -0.023(2)
C11 0.040(3) 0.042(3) 0.026(3) 0.003(2) -0.005(2) -0.018(2)
C12 0.041(3) 0.048(3) 0.024(2) 0.003(2) -0.003(2) -0.016(2)
C13 0.054(3) 0.042(3) 0.030(3) 0.008(2) -0.011(2) -0.022(2)
C14 0.051(3) 0.044(3) 0.026(3) -0.003(2) 0.000(2) -0.018(2)
C15 0.082(4) 0.054(3) 0.053(4) -0.015(3) 0.020(3) -0.040(3)
C16 0.058(3) 0.053(3) 0.036(3) -0.014(3) 0.006(3) -0.028(3)
C17 0.101(5) 0.077(4) 0.070(5) -0.036(4) 0.023(4) -0.057(4)
C18 0.057(4) 0.073(4) 0.041(3) -0.007(3) 0.007(3) -0.036(3)
C19 0.072(4) 0.064(3) 0.032(3) 0.012(3) -0.022(3) -0.038(3)
C20 0.099(5) 0.076(4) 0.043(4) 0.027(3) -0.040(3) -0.054(4)
C21 0.138(7) 0.084(5) 0.063(5) 0.034(4) -0.043(5) -0.079(5)
C22 0.094(5) 0.069(4) 0.033(3) 0.009(3) -0.027(3) -0.041(4)
C23 0.046(3) 0.045(3) 0.028(3) 0.002(2) -0.009(2) -0.015(2)
C24 0.064(4) 0.070(4) 0.044(4) -0.014(3) -0.016(3) -0.010(3)
C25 0.055(3) 0.062(3) 0.035(3) -0.007(3) -0.013(3) -0.013(3)
C26 0.065(4) 0.080(4) 0.058(4) -0.029(4) -0.019(3) -0.003(3)
C27 0.073(4) 0.078(4) 0.041(4) -0.011(3) -0.019(3) -0.019(4)
C28 0.054(3) 0.048(3) 0.030(3) 0.005(2) -0.007(2) -0.018(3)
C29 0.066(4) 0.086(4) 0.060(4) 0.031(4) -0.022(3) -0.029(4)
C30 0.053(4) 0.077(4) 0.045(4) 0.017(3) -0.005(3) -0.027(3)
C31 0.066(4) 0.089(4) 0.040(3) 0.016(3) -0.002(3) -0.039(4)
C32 0.092(6) 0.111(6) 0.077(6) 0.057(5) -0.039(5) -0.046(5)
N1 0.113(5) 0.076(3) 0.049(3) 0.023(3) -0.035(3) -0.057(3)
N2 0.072(4) 0.072(3) 0.044(3) -0.020(3) 0.016(3) -0.035(3)
N3 0.100(5) 0.129(5) 0.051(4) 0.046(4) -0.027(3) -0.073(4)
N4 0.077(4) 0.084(4) 0.044(3) -0.024(3) -0.014(3) -0.013(3)

loop_
_atom_type_symbol
_atom_type_description
_atom_type_scat_dispersion_real
_atom_type_scat_dispersion_imag
_atom_type_scat_source
C C 0.0033 0.0016 'International Tables Vol C Tables 4.2.6.8 and 6.1.1.4'
H H 0.0000 0.0000 'International Tables Vol C Tables 4.2.6.8 and 6.1.1.4'
N N 0.0061 0.0033 'International Tables Vol C Tables 4.2.6.8 and 6.1.1.4'
O O 0.0106 0.0060 'International Tables Vol C Tables 4.2.6.8 and 6.1.1.4'

loop_
_geom_angle_atom_site_label_1
_geom_angle_atom_site_label_2
_geom_angle_atom_site_label_3
_geom_angle
O1Q C1Q C2Q 100.3(19)
O1E C2E C1E 109.2(16)
C7 C1 C4 112.8(4)
C7 C1 C2 113.3(4)
C4 C1 C2 88.0(4)
C3 C2 C8 120.5(4)
C3 C2 C1 88.6(4)
C8 C2 C1 117.6(4)
C2 C3 C6 119.3(4)
C2 C3 C4 90.4(4)
C6 C3 C4 119.8(4)
C5 C4 C3 117.2(4)
C5 C4 C1 112.1(5)
C3 C4 C1 88.3(4)
O2 C5 O3 123.1(6)
O2 C5 C4 120.7(6)
O3 C5 C4 116.2(5)
O8 C6 O5 124.7(5)
O8 C6 C3 124.4(5)
O5 C6 C3 110.9(5)
O6 C7 O1 122.6(5)
O6 C7 C1 122.7(5)
O1 C7 C1 114.6(5)
O4 C8 O7 124.4(5)
O4 C8 C2 122.8(5)
O7 C8 C2 112.8(5)
C14 C9 C12 112.6(4)
C14 C9 C10 118.8(4)
C12 C9 C10 88.5(3)
C13 C10 C11 121.5(4)
C13 C10 C9 119.7(4)
C11 C10 C9 89.4(4)
C23 C11 C10 120.5(4)
C23 C11 C12 118.4(4)
C10 C11 C12 90.5(3)
C28 C12 C9 114.5(4)
C28 C12 C11 117.3(4)
C9 C12 C11 88.4(4)
C20 C13 C19 117.0(5)
C20 C13 C10 123.3(5)
C19 C13 C10 119.7(4)
C15 C14 C16 116.9(4)
C15 C14 C9 119.6(5)
C16 C14 C9 123.4(4)
C17 C15 C14 119.6(5)
C18 C16 C14 119.7(5)
N2 C17 C15 123.8(5)
N2 C18 C16 123.1(5)
C22 C19 C13 120.0(5)
C13 C20 C21 119.4(6)
N1 C21 C20 123.9(6)
N1 C22 C19 123.2(5)
C24 C23 C25 116.4(5)
C24 C23 C11 123.7(5)
C25 C23 C11 119.9(4)
C23 C24 C26 119.8(6)
C27 C25 C23 121.1(5)
N4 C26 C24 123.0(6)
N4 C27 C25 122.0(6)
C29 C28 C30 116.3(5)
C29 C28 C12 120.9(5)
C30 C28 C12 122.8(5)
C32 C29 C28 119.8(6)
C31 C30 C28 120.4(6)
C30 C31 N3 122.9(6)
N3 C32 C29 123.6(7)
C22 N1 C21 116.5(5)
C17 N2 C18 116.7(5)
C32 N3 C31 116.9(6)
C27 N4 C26 117.6(5)

loop_
_geom_bond_atom_site_label_1
_geom_bond_atom_site_label_2
_geom_bond_distance
O1Q C1Q 1.328(17)
C1Q C2Q 1.473(18)
C1E C2E 1.459(15)
C2E O1E 1.365(16)
C1 C7 1.513(7)
C1 C4 1.542(7)
C1 C2 1.564(7)
C2 C3 1.505(7)
C2 C8 1.520(7)
C3 C6 1.522(7)
C3 C4 1.537(7)
C4 C5 1.508(7)
C5 O2 1.196(7)
C5 O3 1.257(7)
C6 O8 1.199(6)
C6 O5 1.315(6)
C7 O6 1.207(7)
C7 O1 1.260(7)
C8 O4 1.192(6)
C8 O7 1.282(7)
C9 C14 1.510(6)
C9 C12 1.570(7)
C9 C10 1.580(7)
C10 C13 1.495(7)
C10 C11 1.528(7)
C11 C23 1.517(6)
C11 C12 1.565(6)
C12 C28 1.504(7)
C13 C20 1.382(7)
C13 C19 1.383(7)
C14 C15 1.371(7)
C14 C16 1.384(7)
C15 C17 1.361(8)
C16 C18 1.367(7)
C17 N2 1.327(8)
C18 N2 1.325(7)
C19 C22 1.388(7)
C20 C21 1.378(8)
C21 N1 1.341(8)
C22 N1 1.328(7)
C23 C24 1.354(7)
C23 C25 1.386(7)
C24 C26 1.384(8)
C25 C27 1.367(8)
C26 N4 1.330(8)
C27 N4 1.318(8)
C28 C29 1.373(8)
C28 C30 1.393(7)
C29 C32 1.383(9)
C30 C31 1.360(8)
C31 N3 1.343(8)
C32 N3 1.318(9)
